data_7106050
loop_
_publ_author_name
'Etienne Baranoff'
'Enrico Orselli'
'Lionel Allouche'
'Davide Di Censo'
'Rosario Scopelliti'
'Michael Gratzel'
'Md. Khaja Nazeeruddin'

_publ_section_title
;
 A bright tetranuclear iridium(III) complex
;
_journal_name_full Chem.Commun.
_journal_page_first 2799
_journal_paper_doi 10.1039/c0cc05029f
_journal_volume 47
_journal_year 2011
_chemical_formula_moiety 'C92 H64 Ir4 N12, 9(C2 H3 N)'
_chemical_formula_sum 'C110 H91 Ir4 N21'
_chemical_formula_weight 2475.84
_chemical_name_systematic
;
?
;
_space_group_IT_number 15
_symmetry_cell_setting monoclinic
_symmetry_space_group_name_Hall '-C 2yc'
_symmetry_space_group_name_H-M 'C 1 2/c 1'
_atom_sites_solution_hydrogens geom
_atom_sites_solution_primary direct
_atom_sites_solution_secondary difmap
_audit_creation_method SHELXL-97
_cell_angle_alpha 90.00
_cell_angle_beta 114.479(16)
_cell_angle_gamma 90.00
_cell_formula_units_Z 4
_cell_length_a 21.007(6)
_cell_length_b 21.431(3)
_cell_length_c 24.366(5)
_cell_measurement_reflns_used 183
_cell_measurement_temperature 100(2)
_cell_measurement_theta_max 19.296
_cell_measurement_theta_min 3.076
_cell_volume 9984(4)
_computing_cell_refinement 'Dirax/lsq (Duisenberg & Schreurs, 1989-2000)'
_computing_data_collection 'Collect (Bruker AXS BV, 1997-2004)'
_computing_data_reduction 'EvalCCD (Duisenberg & Schreurs, 1990-2000)'
_computing_molecular_graphics 'Bruker SHELXTL'
_computing_publication_material 'Bruker SHELXTL'
_computing_structure_refinement 'SHELXL-97 (Sheldrick, 1997)'
_computing_structure_solution 'SHELXS-97 (Sheldrick, 1990)'
_diffrn_ambient_temperature 100(2)
_diffrn_measured_fraction_theta_full 0.954
_diffrn_measured_fraction_theta_max 0.954
_diffrn_measurement_device_type 'Bruker APEX II CCD'
_diffrn_measurement_method 'phi and omega scans'
_diffrn_radiation_monochromator graphite
_diffrn_radiation_source 'fine-focus sealed tube'
_diffrn_radiation_type MoK\a
_diffrn_radiation_wavelength 0.71073
_diffrn_reflns_av_R_equivalents 0.1055
_diffrn_reflns_av_sigmaI/netI 0.0674
_diffrn_reflns_limit_h_max 24
_diffrn_reflns_limit_h_min -23
_diffrn_reflns_limit_k_max 25
_diffrn_reflns_limit_k_min -25
_diffrn_reflns_limit_l_max 28
_diffrn_reflns_limit_l_min -28
_diffrn_reflns_number 50504
_diffrn_reflns_theta_full 25.00
_diffrn_reflns_theta_max 25.00
_diffrn_reflns_theta_min 3.31
_exptl_absorpt_coefficient_mu 5.374
_exptl_absorpt_correction_T_max 1.0000
_exptl_absorpt_correction_T_min 0.3694
_exptl_absorpt_correction_type multi-scan
_exptl_absorpt_process_details 'SADABS, Bruker AXS, 2008'
_exptl_crystal_colour green
_exptl_crystal_density_diffrn 1.647
_exptl_crystal_density_method 'not measured'
_exptl_crystal_description prismatic
_exptl_crystal_F_000 4824
_exptl_crystal_size_max 0.49
_exptl_crystal_size_mid 0.42
_exptl_crystal_size_min 0.21
_refine_diff_density_max 6.677
_refine_diff_density_min -4.861
_refine_diff_density_rms 0.472
_refine_ls_extinction_method none
_refine_ls_goodness_of_fit_ref 1.107
_refine_ls_hydrogen_treatment constr
_refine_ls_matrix_type full
_refine_ls_number_parameters 622
_refine_ls_number_reflns 8390
_refine_ls_number_restraints 30
_refine_ls_restrained_S_all 1.105
_refine_ls_R_factor_all 0.1403
_refine_ls_R_factor_gt 0.0980
_refine_ls_shift/su_max 0.000
_refine_ls_shift/su_mean 0.000
_refine_ls_structure_factor_coef Fsqd
_refine_ls_weighting_details 'calc w=1/[\s^2^(Fo^2^)+(0.1651P)^2^+565.2542P] where P=(Fo^2^+2Fc^2^)/3'
_refine_ls_weighting_scheme calc
_refine_ls_wR_factor_gt 0.2388
_refine_ls_wR_factor_ref 0.2877
_reflns_number_gt 5876
_reflns_number_total 8390
_reflns_threshold_expression >2sigma(I)
_cod_data_source_file C0CC05029F.TXT
_cod_data_source_block eb91
_cod_depositor_comments
;
The following automatic conversions were performed:

'_symmetry_cell_setting' value 'Monoclinic' changed to 'monoclinic'
according to the built-in table from CIF Core dictionary named
'cif_core.dic' version 2.4.1 from 2010-06-29.

Automatic conversion script
Id: cif_fix_values 1646 2011-03-28 12:23:43Z adriana 
;
_cod_original_sg_symbol_H-M 'C 2/c'
_cod_database_code 7106050

loop_
_symmetry_equiv_pos_as_xyz
'x, y, z'
'-x, y, -z+1/2'
'x+1/2, y+1/2, z'
'-x+1/2, y+1/2, -z+1/2'
'-x, -y, -z'
'x, -y, z-1/2'
'-x+1/2, -y+1/2, -z'
'x+1/2, -y+1/2, z-1/2'

loop_
_atom_site_label
_atom_site_type_symbol
_atom_site_fract_x
_atom_site_fract_y
_atom_site_fract_z
_atom_site_U_iso_or_equiv
_atom_site_adp_type
_atom_site_occupancy
_atom_site_symmetry_multiplicity
_atom_site_calc_flag
_atom_site_refinement_flags
_atom_site_disorder_assembly
_atom_site_disorder_group
Ir1 Ir 0.33935(4) 0.37124(3) 0.14041(3) 0.0298(3) Uani 1 1 d . . .
Ir2 Ir 0.43470(4) 0.26454(4) 0.35245(3) 0.0345(3) Uani 1 1 d . . .
N1 N 0.2603(8) 0.3075(7) 0.1120(6) 0.036(4) Uani 1 1 d . . .
N2 N 0.4063(7) 0.4462(7) 0.1602(6) 0.029(3) Uani 1 1 d . . .
N3 N 0.3989(10) 0.3277(9) 0.2791(7) 0.052(5) Uani 1 1 d . . .
N4 N 0.4313(8) 0.1874(8) 0.3012(7) 0.039(4) Uani 1 1 d . . .
N5 N 0.4332(8) 0.3340(8) 0.4097(6) 0.038(4) Uani 1 1 d . . .
N6 N 0.5375(9) 0.2842(9) 0.3633(7) 0.043(4) Uani 1 1 d . . .
C1 C 0.2418(11) 0.2717(9) 0.1482(9) 0.040(5) Uani 1 1 d . . .
H1 H 0.2697 0.2740 0.1903 0.048 Uiso 1 1 calc R . .
C2 C 0.1838(11) 0.2309(9) 0.1280(9) 0.044(5) Uani 1 1 d . . .
H2 H 0.1729 0.2055 0.1548 0.053 Uiso 1 1 calc R . .
C3 C 0.1433(10) 0.2307(10) 0.0651(10) 0.044(5) Uani 1 1 d . . .
H3 H 0.1021 0.2060 0.0488 0.053 Uiso 1 1 calc R . .
C4 C 0.1628(11) 0.2666(9) 0.0259(9) 0.043(5) Uani 1 1 d . . .
H4 H 0.1365 0.2645 -0.0165 0.051 Uiso 1 1 calc R . .
C5 C 0.2209(9) 0.3050(9) 0.0502(8) 0.033(4) Uani 1 1 d . . .
C6 C 0.2459(9) 0.3454(9) 0.0152(8) 0.032(4) Uani 1 1 d . . .
C7 C 0.2171(10) 0.3496(11) -0.0482(8) 0.043(5) Uani 1 1 d . . .
H7 H 0.1767 0.3254 -0.0707 0.051 Uiso 1 1 calc R . .
C8 C 0.2439(12) 0.3863(11) -0.0787(10) 0.052(6) Uani 1 1 d . . .
H8 H 0.2245 0.3862 -0.1215 0.062 Uiso 1 1 calc R . .
C9 C 0.3023(11) 0.4251(11) -0.0444(8) 0.047(5) Uani 1 1 d . . .
H9 H 0.3217 0.4520 -0.0645 0.056 Uiso 1 1 calc R . .
C10 C 0.3305(10) 0.4234(10) 0.0179(8) 0.037(4) Uani 1 1 d . . .
H10 H 0.3687 0.4498 0.0404 0.044 Uiso 1 1 calc R . .
C11 C 0.3035(10) 0.3833(9) 0.0485(8) 0.036(4) Uani 1 1 d . . .
C12 C 0.2752(10) 0.4425(8) 0.1407(8) 0.033(4) Uani 1 1 d . . .
C13 C 0.2037(10) 0.4385(10) 0.1300(8) 0.041(5) Uani 1 1 d . . .
H13 H 0.1817 0.3988 0.1250 0.049 Uiso 1 1 calc R . .
C14 C 0.1656(11) 0.4923(9) 0.1270(8) 0.040(5) Uani 1 1 d . . .
H14 H 0.1175 0.4888 0.1192 0.048 Uiso 1 1 calc R . .
C15 C 0.1953(12) 0.5500(10) 0.1350(9) 0.044(5) Uani 1 1 d . . .
H15 H 0.1688 0.5861 0.1347 0.053 Uiso 1 1 calc R . .
C16 C 0.2649(12) 0.5554(13) 0.1437(10) 0.058(6) Uani 1 1 d . . .
H16 H 0.2860 0.5954 0.1482 0.070 Uiso 1 1 calc R . .
C17 C 0.3035(12) 0.5015(9) 0.1456(8) 0.041(5) Uani 1 1 d . . .
C18 C 0.3784(11) 0.5035(11) 0.1568(9) 0.047(5) Uani 1 1 d . . .
C19 C 0.4173(14) 0.5565(11) 0.1633(15) 0.073(8) Uani 1 1 d . . .
H19 H 0.3966 0.5966 0.1594 0.087 Uiso 1 1 calc R . .
C20 C 0.4871(12) 0.5501(11) 0.1758(16) 0.084(11) Uani 1 1 d . . .
H20 H 0.5140 0.5868 0.1797 0.101 Uiso 1 1 calc R . .
C21 C 0.5195(14) 0.4939(11) 0.1827(15) 0.074(8) Uani 1 1 d . . .
H21 H 0.5681 0.4903 0.1926 0.089 Uiso 1 1 calc R . .
C22 C 0.4773(12) 0.4424(11) 0.1743(9) 0.050(5) Uani 1 1 d . . .
H22 H 0.4978 0.4022 0.1783 0.060 Uiso 1 1 calc R . .
C23 C 0.3742(10) 0.3481(8) 0.2333(7) 0.029(4) Uani 1 1 d . . .
C24 C 0.4158(10) 0.1882(11) 0.2405(9) 0.043(5) Uani 1 1 d . . .
H24 H 0.4097 0.2276 0.2210 0.052 Uiso 1 1 calc R . .
C25 C 0.4088(10) 0.1363(10) 0.2069(9) 0.042(5) Uani 1 1 d . . .
H25 H 0.3981 0.1389 0.1651 0.051 Uiso 1 1 calc R . .
C26 C 0.4179(11) 0.0780(11) 0.2362(9) 0.047(5) Uani 1 1 d . . .
H26 H 0.4109 0.0400 0.2143 0.056 Uiso 1 1 calc R . .
C27 C 0.4374(11) 0.0778(11) 0.2978(9) 0.044(5) Uani 1 1 d . . .
H27 H 0.4448 0.0391 0.3186 0.053 Uiso 1 1 calc R . .
C28 C 0.4461(10) 0.1314(9) 0.3288(8) 0.038(5) Uani 1 1 d . . .
C29 C 0.4688(9) 0.1350(8) 0.3949(8) 0.031(4) Uani 1 1 d . . .
C30 C 0.4926(11) 0.0839(10) 0.4365(9) 0.048(5) Uani 1 1 d . . .
H30 H 0.4970 0.0434 0.4225 0.058 Uiso 1 1 calc R . .
C31 C 0.5096(11) 0.0940(10) 0.4983(10) 0.045(5) Uani 1 1 d . . .
H31 H 0.5243 0.0601 0.5258 0.054 Uiso 1 1 calc R . .
C32 C 0.5050(11) 0.1521(10) 0.5185(8) 0.043(5) Uani 1 1 d . . .
H32 H 0.5173 0.1580 0.5603 0.052 Uiso 1 1 calc R . .
C33 C 0.4827(11) 0.2038(11) 0.4796(8) 0.048(5) Uani 1 1 d . . .
H33 H 0.4793 0.2438 0.4950 0.058 Uiso 1 1 calc R . .
C34 C 0.4652(11) 0.1958(10) 0.4173(9) 0.045(5) Uani 1 1 d . . .
C35 C 0.3342(9) 0.2576(10) 0.3408(9) 0.039(5) Uani 1 1 d . . .
C36 C 0.2844(10) 0.2142(9) 0.3052(8) 0.036(4) Uani 1 1 d . . .
H36 H 0.2977 0.1833 0.2841 0.043 Uiso 1 1 calc R . .
C37 C 0.2138(11) 0.2151(12) 0.2997(10) 0.050(5) Uani 1 1 d . . .
H37 H 0.1802 0.1861 0.2745 0.060 Uiso 1 1 calc R . .
C38 C 0.1956(13) 0.2601(14) 0.3326(11) 0.066(8) Uani 1 1 d . . .
H38 H 0.1495 0.2613 0.3306 0.080 Uiso 1 1 calc R . .
C39 C 0.2458(12) 0.3031(10) 0.3684(10) 0.048(5) Uani 1 1 d . . .
H39 H 0.2338 0.3349 0.3896 0.058 Uiso 1 1 calc R . .
C40 C 0.3116(11) 0.2985(12) 0.3721(9) 0.050(6) Uani 1 1 d . . .
C41 C 0.3703(12) 0.3430(11) 0.4113(9) 0.050(5) Uani 1 1 d . . .
C42 C 0.3623(15) 0.3891(12) 0.4491(11) 0.062(7) Uani 1 1 d . . .
H42 H 0.3177 0.3979 0.4486 0.074 Uiso 1 1 calc R . .
C43 C 0.4230(15) 0.4221(12) 0.4882(12) 0.062(7) Uani 1 1 d . . .
H43 H 0.4194 0.4520 0.5155 0.074 Uiso 1 1 calc R . .
C44 C 0.4860(14) 0.4111(10) 0.4868(10) 0.055(6) Uani 1 1 d . . .
H44 H 0.5271 0.4314 0.5144 0.066 Uiso 1 1 calc R . .
C45 C 0.4891(12) 0.3684(10) 0.4428(10) 0.051(6) Uani 1 1 d . . .
H45 H 0.5310 0.3645 0.4371 0.061 Uiso 1 1 calc R . .
C46 C 0.5859(9) 0.3080(8) 0.3633(7) 0.023(3) Uani 1 1 d . . .
C47 C 0.1571(13) 0.4941(12) 0.4730(11) 0.062(6) Uani 1 1 d . . .
H47A H 0.1106 0.4823 0.4697 0.093 Uiso 1 1 calc R . .
H47B H 0.1614 0.5397 0.4744 0.093 Uiso 1 1 calc R . .
H47C H 0.1928 0.4763 0.5100 0.093 Uiso 1 1 calc R . .
C48 C 0.1664(13) 0.4718(10) 0.4239(10) 0.049(5) Uani 1 1 d . . .
N7 N 0.1740(14) 0.4515(11) 0.3821(11) 0.076(7) Uani 1 1 d . . .
C49 C 0.724(2) 0.485(2) 0.2045(14) 0.110(13) Uani 1 1 d . . .
H49A H 0.7548 0.4829 0.2476 0.165 Uiso 1 1 calc R . .
H49B H 0.7526 0.4826 0.1812 0.165 Uiso 1 1 calc R . .
H49C H 0.6915 0.4497 0.1936 0.165 Uiso 1 1 calc R . .
C50 C 0.6862(17) 0.5417(13) 0.1915(12) 0.064(7) Uani 1 1 d . . .
N8 N 0.6546(15) 0.5870(13) 0.1817(12) 0.082(7) Uani 1 1 d . . .
C51 C 0.1818(15) 0.6790(14) 0.0200(13) 0.073(8) Uani 1 1 d . . .
H51A H 0.1756 0.6815 0.0576 0.109 Uiso 1 1 calc R . .
H51B H 0.1537 0.6446 -0.0047 0.109 Uiso 1 1 calc R . .
H51C H 0.1667 0.7183 -0.0023 0.109 Uiso 1 1 calc R . .
C52 C 0.249(2) 0.669(2) 0.0324(13) 0.102(12) Uani 1 1 d . . .
N9 N 0.312(2) 0.6697(18) 0.0464(18) 0.130(12) Uani 1 1 d U . .
C53 C 0.404(3) -0.126(2) 0.263(3) 0.154(19) Uani 1 1 d U . .
H53A H 0.3623 -0.1302 0.2712 0.232 Uiso 1 1 calc R . .
H53B H 0.4194 -0.1676 0.2566 0.232 Uiso 1 1 calc R . .
H53C H 0.3923 -0.1009 0.2263 0.232 Uiso 1 1 calc R . .
C54 C 0.458(2) -0.0966(15) 0.3121(11) 0.091(11) Uani 1 1 d . . .
N10 N 0.4923(17) -0.0743(13) 0.3526(12) 0.102(9) Uani 1 1 d . . .
C55 C -0.008(4) 0.204(3) 0.115(3) 0.092(19) Uani 0.50 1 d PU A -1
H55A H -0.0448 0.1718 0.0968 0.138 Uiso 0.50 1 calc PR A -1
H55B H 0.0366 0.1869 0.1184 0.138 Uiso 0.50 1 calc PR A -1
H55C H -0.0204 0.2405 0.0885 0.138 Uiso 0.50 1 calc PR A -1
C56 C -0.004(3) 0.219(3) 0.169(3) 0.080(17) Uani 0.50 1 d PU A -1
N11 N 0.000(4) 0.233(3) 0.220(3) 0.11(2) Uani 0.50 1 d PU A -1

loop_
_atom_site_aniso_label
_atom_site_aniso_U_11
_atom_site_aniso_U_22
_atom_site_aniso_U_33
_atom_site_aniso_U_23
_atom_site_aniso_U_13
_atom_site_aniso_U_12
Ir1 0.0353(4) 0.0366(4) 0.0123(4) -0.0005(2) 0.0046(3) -0.0001(3)
Ir2 0.0372(5) 0.0431(5) 0.0156(4) 0.0035(3) 0.0033(3) -0.0036(3)
N1 0.036(8) 0.037(8) 0.020(7) -0.018(6) -0.001(6) -0.017(7)
N2 0.027(8) 0.036(8) 0.018(7) -0.008(6) 0.004(6) -0.022(7)
N3 0.055(11) 0.073(13) 0.012(8) 0.001(8) -0.001(7) -0.013(10)
N4 0.036(9) 0.048(10) 0.017(7) 0.001(7) -0.003(6) 0.012(8)
N5 0.042(9) 0.055(10) 0.016(7) 0.013(7) 0.012(7) 0.011(8)
N6 0.033(9) 0.060(11) 0.026(9) 0.003(8) 0.002(7) 0.001(9)
C1 0.048(12) 0.034(10) 0.036(11) 0.004(8) 0.016(9) -0.012(9)
C2 0.053(13) 0.040(11) 0.036(11) 0.010(9) 0.014(10) 0.004(10)
C3 0.028(10) 0.043(11) 0.051(13) 0.007(10) 0.006(9) 0.007(9)
C4 0.045(12) 0.047(12) 0.024(10) -0.007(8) 0.002(9) -0.004(10)
C5 0.017(8) 0.043(10) 0.021(9) 0.003(8) -0.010(7) -0.005(8)
C6 0.033(10) 0.043(10) 0.017(8) 0.001(7) 0.007(7) -0.001(9)
C7 0.033(10) 0.065(13) 0.016(9) 0.000(9) -0.004(8) -0.006(10)
C8 0.058(14) 0.056(13) 0.030(11) 0.004(10) 0.007(10) 0.001(11)
C9 0.042(11) 0.071(14) 0.018(9) 0.014(9) 0.003(8) 0.012(11)
C10 0.033(10) 0.053(12) 0.015(8) 0.007(8) 0.003(7) 0.006(9)
C11 0.036(10) 0.048(11) 0.021(9) -0.001(8) 0.010(8) 0.012(9)
C12 0.042(11) 0.035(10) 0.031(10) -0.013(8) 0.024(9) 0.011(9)
C13 0.045(12) 0.048(12) 0.016(9) 0.006(8) 0.000(8) 0.015(10)
C14 0.039(11) 0.051(12) 0.027(9) 0.006(8) 0.010(8) 0.014(10)
C15 0.055(13) 0.048(12) 0.029(10) -0.009(9) 0.018(10) 0.007(11)
C16 0.051(14) 0.077(17) 0.034(12) -0.013(11) 0.004(10) 0.014(13)
C17 0.069(14) 0.032(10) 0.028(10) -0.008(8) 0.026(10) 0.006(10)
C18 0.044(12) 0.058(14) 0.033(11) -0.001(9) 0.010(9) -0.011(11)
C19 0.060(16) 0.035(12) 0.11(2) -0.019(13) 0.023(16) -0.008(12)
C20 0.033(12) 0.029(11) 0.16(3) 0.023(15) 0.008(15) -0.004(10)
C21 0.053(15) 0.046(14) 0.12(3) -0.015(14) 0.027(16) -0.011(12)
C22 0.054(14) 0.054(13) 0.032(11) -0.001(9) 0.009(10) -0.010(11)
C23 0.046(11) 0.029(9) 0.020(9) 0.003(7) 0.021(8) 0.003(8)
C24 0.032(10) 0.059(13) 0.030(10) -0.012(9) 0.005(8) -0.006(10)
C25 0.032(10) 0.061(13) 0.025(10) -0.007(9) 0.003(8) -0.016(10)
C26 0.049(12) 0.068(14) 0.022(10) -0.003(9) 0.012(9) -0.015(11)
C27 0.049(12) 0.057(13) 0.026(10) 0.005(9) 0.014(9) 0.005(11)
C28 0.035(10) 0.050(12) 0.017(9) -0.001(8) -0.002(8) 0.008(9)
C29 0.022(9) 0.037(10) 0.026(9) 0.001(7) 0.002(7) -0.006(8)
C30 0.056(13) 0.049(12) 0.034(11) 0.017(9) 0.013(10) 0.023(11)
C31 0.052(13) 0.036(11) 0.044(12) 0.012(9) 0.017(10) 0.008(10)
C32 0.049(12) 0.055(12) 0.016(9) 0.003(8) 0.005(8) 0.002(10)
C33 0.052(12) 0.069(14) 0.013(9) -0.003(9) 0.003(8) -0.019(11)
C34 0.046(12) 0.047(12) 0.032(11) 0.005(9) 0.006(9) -0.012(10)
C35 0.014(8) 0.053(12) 0.046(12) 0.020(9) 0.010(8) 0.001(8)
C36 0.036(10) 0.045(11) 0.021(9) 0.007(8) 0.006(8) -0.004(9)
C37 0.037(11) 0.066(15) 0.047(13) 0.014(11) 0.017(10) -0.002(11)
C38 0.039(13) 0.12(2) 0.037(13) 0.029(14) 0.009(11) -0.002(14)
C39 0.060(14) 0.049(12) 0.043(12) 0.011(10) 0.028(11) 0.003(11)
C40 0.045(12) 0.081(16) 0.021(10) 0.012(10) 0.011(9) 0.006(12)
C41 0.060(14) 0.057(13) 0.032(11) 0.018(10) 0.018(10) 0.001(12)
C42 0.074(17) 0.075(17) 0.037(13) 0.008(12) 0.024(12) 0.014(14)
C43 0.082(18) 0.054(14) 0.054(15) -0.006(11) 0.032(14) 0.009(14)
C44 0.074(16) 0.041(12) 0.044(13) -0.009(10) 0.020(12) 0.005(12)
C45 0.046(12) 0.054(13) 0.032(11) -0.008(9) -0.005(10) 0.000(11)
C46 0.026(9) 0.025(8) 0.017(8) 0.001(6) 0.007(7) -0.005(7)
C47 0.060(15) 0.064(15) 0.050(14) -0.001(12) 0.010(12) -0.004(13)
C48 0.066(15) 0.046(12) 0.044(13) -0.003(10) 0.032(11) 0.003(11)
N7 0.105(19) 0.071(14) 0.061(15) -0.010(12) 0.045(14) -0.008(13)
C49 0.12(3) 0.17(4) 0.054(18) -0.01(2) 0.06(2) 0.02(3)
C50 0.10(2) 0.052(14) 0.050(14) 0.013(12) 0.042(15) 0.021(15)
N8 0.101(19) 0.084(18) 0.088(19) -0.005(14) 0.066(16) -0.029(16)
C51 0.070(18) 0.083(19) 0.072(19) -0.031(15) 0.036(15) -0.004(15)
C52 0.10(3) 0.16(4) 0.038(15) -0.001(18) 0.015(16) 0.03(3)
N9 0.135(14) 0.135(15) 0.123(15) -0.012(9) 0.055(10) 0.009(10)
C53 0.16(2) 0.15(2) 0.15(2) 0.000(10) 0.057(12) 0.002(10)
C54 0.14(3) 0.09(2) 0.021(12) -0.025(13) 0.009(15) 0.01(2)
N10 0.15(3) 0.083(18) 0.052(16) -0.004(14) 0.024(17) 0.022(18)
C55 0.09(2) 0.09(2) 0.09(2) 0.009(10) 0.043(12) -0.006(10)
C56 0.083(19) 0.079(19) 0.078(19) -0.005(10) 0.034(11) 0.001(10)
N11 0.11(2) 0.12(2) 0.11(2) 0.000(10) 0.046(12) 0.000(10)

loop_
_atom_type_symbol
_atom_type_description
_atom_type_scat_dispersion_real
_atom_type_scat_dispersion_imag
_atom_type_scat_source
C C 0.0033 0.0016 'International Tables Vol C Tables 4.2.6.8 and 6.1.1.4'
H H 0.0000 0.0000 'International Tables Vol C Tables 4.2.6.8 and 6.1.1.4'
N N 0.0061 0.0033 'International Tables Vol C Tables 4.2.6.8 and 6.1.1.4'
Ir Ir -1.4442 7.9887 'International Tables Vol C Tables 4.2.6.8 and 6.1.1.4'

loop_
_geom_angle_atom_site_label_1
_geom_angle_atom_site_label_2
_geom_angle_atom_site_label_3
_geom_angle
_geom_angle_site_symmetry_1
_geom_angle_site_symmetry_3
_geom_angle_publ_flag
C12 Ir1 N1 93.3(7) . . ?
C12 Ir1 N2 78.6(7) . . ?
N1 Ir1 N2 170.2(6) . . ?
C12 Ir1 C11 88.0(7) . . ?
N1 Ir1 C11 80.5(7) . . ?
N2 Ir1 C11 93.6(7) . . ?
C12 Ir1 C46 171.4(7) . 2_655 ?
N1 Ir1 C46 94.1(6) . 2_655 ?
N2 Ir1 C46 93.7(6) . 2_655 ?
C11 Ir1 C46 88.7(7) . 2_655 ?
C12 Ir1 C23 96.2(7) . . ?
N1 Ir1 C23 94.5(7) . . ?
N2 Ir1 C23 91.9(6) . . ?
C11 Ir1 C23 173.6(7) . . ?
C46 Ir1 C23 87.7(6) 2_655 . ?
C35 Ir2 N5 80.7(8) . . ?
C35 Ir2 N4 94.8(8) . . ?
N5 Ir2 N4 172.5(6) . . ?
C35 Ir2 C34 91.7(8) . . ?
N5 Ir2 C34 94.8(7) . . ?
N4 Ir2 C34 79.2(7) . . ?
C35 Ir2 N6 172.7(8) . . ?
N5 Ir2 N6 94.2(7) . . ?
N4 Ir2 N6 90.8(7) . . ?
C34 Ir2 N6 94.1(8) . . ?
C35 Ir2 N3 86.8(7) . . ?
N5 Ir2 N3 90.6(7) . . ?
N4 Ir2 N3 95.2(7) . . ?
C34 Ir2 N3 174.0(8) . . ?
N6 Ir2 N3 88.0(7) . . ?
C1 N1 C5 119.2(15) . . ?
C1 N1 Ir1 125.2(12) . . ?
C5 N1 Ir1 115.5(12) . . ?
C18 N2 C22 117.7(16) . . ?
C18 N2 Ir1 117.4(12) . . ?
C22 N2 Ir1 124.9(13) . . ?
C23 N3 Ir2 163.3(17) . . ?
C28 N4 C24 116.8(17) . . ?
C28 N4 Ir2 118.1(12) . . ?
C24 N4 Ir2 125.1(14) . . ?
C45 N5 C41 121.9(19) . . ?
C45 N5 Ir2 123.6(14) . . ?
C41 N5 Ir2 114.5(15) . . ?
C46 N6 Ir2 163.7(16) . . ?
N1 C1 C2 124.6(19) . . ?
N1 C1 H1 117.7 . . ?
C2 C1 H1 117.7 . . ?
C1 C2 C3 115.2(18) . . ?
C1 C2 H2 122.4 . . ?
C3 C2 H2 122.4 . . ?
C2 C3 C4 121.2(19) . . ?
C2 C3 H3 119.4 . . ?
C4 C3 H3 119.4 . . ?
C5 C4 C3 119.1(18) . . ?
C5 C4 H4 120.4 . . ?
C3 C4 H4 120.4 . . ?
C4 C5 N1 120.7(17) . . ?
C4 C5 C6 124.8(16) . . ?
N1 C5 C6 114.5(15) . . ?
C11 C6 C7 118.2(17) . . ?
C11 C6 C5 116.1(15) . . ?
C7 C6 C5 125.7(17) . . ?
C8 C7 C6 123.4(19) . . ?
C8 C7 H7 118.3 . . ?
C6 C7 H7 118.3 . . ?
C7 C8 C9 117.9(19) . . ?
C7 C8 H8 121.0 . . ?
C9 C8 H8 121.0 . . ?
C10 C9 C8 120(2) . . ?
C10 C9 H9 120.0 . . ?
C8 C9 H9 120.0 . . ?
C9 C10 C11 121.1(19) . . ?
C9 C10 H10 119.4 . . ?
C11 C10 H10 119.4 . . ?
C10 C11 C6 119.3(16) . . ?
C10 C11 Ir1 127.4(14) . . ?
C6 C11 Ir1 113.2(13) . . ?
C17 C12 C13 117.1(17) . . ?
C17 C12 Ir1 115.2(14) . . ?
C13 C12 Ir1 127.3(14) . . ?
C14 C13 C12 120.2(19) . . ?
C14 C13 H13 119.9 . . ?
C12 C13 H13 119.9 . . ?
C15 C14 C13 122(2) . . ?
C15 C14 H14 119.1 . . ?
C13 C14 H14 119.1 . . ?
C14 C15 C16 119(2) . . ?
C14 C15 H15 120.4 . . ?
C16 C15 H15 120.4 . . ?
C15 C16 C17 120(2) . . ?
C15 C16 H16 120.2 . . ?
C17 C16 H16 120.2 . . ?
C12 C17 C16 122(2) . . ?
C12 C17 C18 115.3(17) . . ?
C16 C17 C18 122(2) . . ?
N2 C18 C19 122(2) . . ?
N2 C18 C17 112.7(17) . . ?
C19 C18 C17 126(2) . . ?
C18 C19 C20 118(2) . . ?
C18 C19 H19 120.8 . . ?
C20 C19 H19 120.8 . . ?
C21 C20 C19 123(2) . . ?
C21 C20 H20 118.4 . . ?
C19 C20 H20 118.4 . . ?
C20 C21 C22 116(2) . . ?
C20 C21 H21 122.1 . . ?
C22 C21 H21 122.1 . . ?
C21 C22 N2 123(2) . . ?
C21 C22 H22 118.3 . . ?
N2 C22 H22 118.3 . . ?
N3 C23 Ir1 167.2(17) . . ?
C25 C24 N4 124(2) . . ?
C25 C24 H24 118.1 . . ?
N4 C24 H24 118.1 . . ?
C24 C25 C26 117.7(19) . . ?
C24 C25 H25 121.2 . . ?
C26 C25 H25 121.2 . . ?
C27 C26 C25 118(2) . . ?
C27 C26 H26 121.0 . . ?
C25 C26 H26 121.0 . . ?
C28 C27 C26 121(2) . . ?
C28 C27 H27 119.4 . . ?
C26 C27 H27 119.4 . . ?
C27 C28 N4 122.0(17) . . ?
C27 C28 C29 124.3(18) . . ?
N4 C28 C29 113.6(16) . . ?
C34 C29 C30 119.1(18) . . ?
C34 C29 C28 114.9(16) . . ?
C30 C29 C28 126.1(17) . . ?
C31 C30 C29 119.7(19) . . ?
C31 C30 H30 120.2 . . ?
C29 C30 H30 120.2 . . ?
C32 C31 C30 120.2(19) . . ?
C32 C31 H31 119.9 . . ?
C30 C31 H31 119.9 . . ?
C31 C32 C33 122.1(18) . . ?
C31 C32 H32 118.9 . . ?
C33 C32 H32 118.9 . . ?
C32 C33 C34 120(2) . . ?
C32 C33 H33 120.2 . . ?
C34 C33 H33 120.2 . . ?
C33 C34 C29 119.3(19) . . ?
C33 C34 Ir2 126.6(17) . . ?
C29 C34 Ir2 114.1(14) . . ?
C40 C35 C36 115.3(17) . . ?
C40 C35 Ir2 117.3(16) . . ?
C36 C35 Ir2 127.4(16) . . ?
C35 C36 C37 122(2) . . ?
C35 C36 H36 119.0 . . ?
C37 C36 H36 119.0 . . ?
C38 C37 C36 118(2) . . ?
C38 C37 H37 120.9 . . ?
C36 C37 H37 120.9 . . ?
C39 C38 C37 120(2) . . ?
C39 C38 H38 120.1 . . ?
C37 C38 H38 120.1 . . ?
C40 C39 C38 119(2) . . ?
C40 C39 H39 120.7 . . ?
C38 C39 H39 120.7 . . ?
C39 C40 C35 126(2) . . ?
C39 C40 C41 122(2) . . ?
C35 C40 C41 111.7(18) . . ?
N5 C41 C42 120(2) . . ?
N5 C41 C40 116(2) . . ?
C42 C41 C40 124(2) . . ?
C41 C42 C43 118(2) . . ?
C41 C42 H42 121.0 . . ?
C43 C42 H42 121.0 . . ?
C44 C43 C42 121(2) . . ?
C44 C43 H43 119.7 . . ?
C42 C43 H43 119.7 . . ?
C43 C44 C45 118(2) . . ?
C43 C44 H44 120.8 . . ?
C45 C44 H44 120.8 . . ?
N5 C45 C44 120(2) . . ?
N5 C45 H45 119.9 . . ?
C44 C45 H45 119.9 . . ?
N6 C46 Ir1 166.2(16) . 2_655 ?
C48 C47 H47A 109.5 . . ?
C48 C47 H47B 109.5 . . ?
H47A C47 H47B 109.5 . . ?
C48 C47 H47C 109.5 . . ?
H47A C47 H47C 109.5 . . ?
H47B C47 H47C 109.5 . . ?
N7 C48 C47 179(3) . . ?
C50 C49 H49A 109.5 . . ?
C50 C49 H49B 109.5 . . ?
H49A C49 H49B 109.5 . . ?
C50 C49 H49C 109.5 . . ?
H49A C49 H49C 109.5 . . ?
H49B C49 H49C 109.5 . . ?
N8 C50 C49 178(3) . . ?
C52 C51 H51A 109.5 . . ?
C52 C51 H51B 109.5 . . ?
H51A C51 H51B 109.5 . . ?
C52 C51 H51C 109.5 . . ?
H51A C51 H51C 109.5 . . ?
H51B C51 H51C 109.5 . . ?
N9 C52 C51 170(5) . . ?
C54 C53 H53A 109.5 . . ?
C54 C53 H53B 109.5 . . ?
H53A C53 H53B 109.5 . . ?
C54 C53 H53C 109.5 . . ?
H53A C53 H53C 109.5 . . ?
H53B C53 H53C 109.5 . . ?
N10 C54 C53 170(5) . . ?
C56 C55 H55A 109.5 . . ?
C56 C55 H55B 109.5 . . ?
H55A C55 H55B 109.5 . . ?
C56 C55 H55C 109.5 . . ?
H55A C55 H55C 109.5 . . ?
H55B C55 H55C 109.5 . . ?
N11 C56 C55 179(9) . . ?

loop_
_geom_bond_atom_site_label_1
_geom_bond_atom_site_label_2
_geom_bond_distance
_geom_bond_site_symmetry_2
_geom_bond_publ_flag
Ir1 C12 2.037(16) . ?
Ir1 N1 2.038(14) . ?
Ir1 N2 2.056(13) . ?
Ir1 C11 2.062(18) . ?
Ir1 C46 2.103(17) 2_655 ?
Ir1 C23 2.128(16) . ?
Ir2 C35 2.015(17) . ?
Ir2 N5 2.049(16) . ?
Ir2 N4 2.056(16) . ?
Ir2 C34 2.06(2) . ?
Ir2 N6 2.106(18) . ?
Ir2 N3 2.116(17) . ?
N1 C1 1.34(2) . ?
N1 C5 1.39(2) . ?
N2 C18 1.35(3) . ?
N2 C22 1.39(3) . ?
N3 C23 1.11(2) . ?
N4 C28 1.35(2) . ?
N4 C24 1.38(2) . ?
N5 C45 1.34(3) . ?
N5 C41 1.35(3) . ?
N6 C46 1.14(2) . ?
C1 C2 1.41(3) . ?
C1 H1 0.9500 . ?
C2 C3 1.41(3) . ?
C2 H2 0.9500 . ?
C3 C4 1.41(3) . ?
C3 H3 0.9500 . ?
C4 C5 1.38(3) . ?
C4 H4 0.9500 . ?
C5 C6 1.46(3) . ?
C6 C11 1.40(3) . ?
C6 C7 1.41(2) . ?
C7 C8 1.36(3) . ?
C7 H7 0.9500 . ?
C8 C9 1.43(3) . ?
C8 H8 0.9500 . ?
C9 C10 1.38(2) . ?
C9 H9 0.9500 . ?
C10 C11 1.40(3) . ?
C10 H10 0.9500 . ?
C12 C17 1.38(3) . ?
C12 C13 1.42(3) . ?
C13 C14 1.39(3) . ?
C13 H13 0.9500 . ?
C14 C15 1.36(3) . ?
C14 H14 0.9500 . ?
C15 C16 1.39(3) . ?
C15 H15 0.9500 . ?
C16 C17 1.40(3) . ?
C16 H16 0.9500 . ?
C17 C18 1.48(3) . ?
C18 C19 1.37(3) . ?
C19 C20 1.38(3) . ?
C19 H19 0.9500 . ?
C20 C21 1.36(3) . ?
C20 H20 0.9500 . ?
C21 C22 1.38(3) . ?
C21 H21 0.9500 . ?
C22 H22 0.9500 . ?
C24 C25 1.35(3) . ?
C24 H24 0.9500 . ?
C25 C26 1.41(3) . ?
C25 H25 0.9500 . ?
C26 C27 1.38(3) . ?
C26 H26 0.9500 . ?
C27 C28 1.35(3) . ?
C27 H27 0.9500 . ?
C28 C29 1.48(2) . ?
C29 C34 1.43(3) . ?
C29 C30 1.43(3) . ?
C30 C31 1.41(3) . ?
C30 H30 0.9500 . ?
C31 C32 1.36(3) . ?
C31 H31 0.9500 . ?
C32 C33 1.41(3) . ?
C32 H32 0.9500 . ?
C33 C34 1.42(3) . ?
C33 H33 0.9500 . ?
C35 C40 1.37(3) . ?
C35 C36 1.40(3) . ?
C36 C37 1.43(3) . ?
C36 H36 0.9500 . ?
C37 C38 1.40(4) . ?
C37 H37 0.9500 . ?
C38 C39 1.40(3) . ?
C38 H38 0.9500 . ?
C39 C40 1.35(3) . ?
C39 H39 0.9500 . ?
C40 C41 1.54(3) . ?
C41 C42 1.41(3) . ?
C42 C43 1.42(4) . ?
C42 H42 0.9500 . ?
C43 C44 1.36(3) . ?
C43 H43 0.9500 . ?
C44 C45 1.43(3) . ?
C44 H44 0.9500 . ?
C45 H45 0.9500 . ?
C46 Ir1 2.103(17) 2_655 ?
C47 C48 1.38(3) . ?
C47 H47A 0.9800 . ?
C47 H47B 0.9800 . ?
C47 H47C 0.9800 . ?
C48 N7 1.18(3) . ?
C49 C50 1.42(4) . ?
C49 H49A 0.9800 . ?
C49 H49B 0.9800 . ?
C49 H49C 0.9800 . ?
C50 N8 1.14(3) . ?
C51 C52 1.32(4) . ?
C51 H51A 0.9800 . ?
C51 H51B 0.9800 . ?
C51 H51C 0.9800 . ?
C52 N9 1.24(5) . ?
C53 C54 1.42(6) . ?
C53 H53A 0.9800 . ?
C53 H53B 0.9800 . ?
C53 H53C 0.9800 . ?
C54 N10 1.06(4) . ?
C55 C56 1.32(9) . ?
C55 H55A 0.9800 . ?
C55 H55B 0.9800 . ?
C55 H55C 0.9800 . ?
C56 N11 1.26(8) . ?

loop_
_geom_torsion_atom_site_label_1
_geom_torsion_atom_site_label_2
_geom_torsion_atom_site_label_3
_geom_torsion_atom_site_label_4
_geom_torsion
_geom_torsion_site_symmetry_1
_geom_torsion_site_symmetry_2
_geom_torsion_site_symmetry_3
_geom_torsion_site_symmetry_4
_geom_torsion_publ_flag
C12 Ir1 N1 C1 -91.5(17) . . . . ?
C11 Ir1 N1 C1 -179.0(17) . . . . ?
C46 Ir1 N1 C1 93.0(16) 2_655 . . . ?
C23 Ir1 N1 C1 5.0(17) . . . . ?
C12 Ir1 N1 C5 84.2(14) . . . . ?
C11 Ir1 N1 C5 -3.2(14) . . . . ?
C46 Ir1 N1 C5 -91.3(14) 2_655 . . . ?
C23 Ir1 N1 C5 -179.3(14) . . . . ?
C12 Ir1 N2 C18 -7.8(14) . . . . ?
C11 Ir1 N2 C18 79.4(14) . . . . ?
C46 Ir1 N2 C18 168.3(14) 2_655 . . . ?
C23 Ir1 N2 C18 -103.8(14) . . . . ?
C12 Ir1 N2 C22 175.0(15) . . . . ?
C11 Ir1 N2 C22 -97.8(15) . . . . ?
C46 Ir1 N2 C22 -8.9(15) 2_655 . . . ?
C23 Ir1 N2 C22 79.0(15) . . . . ?
C35 Ir2 N3 C23 -73(6) . . . . ?
N5 Ir2 N3 C23 -154(6) . . . . ?
N4 Ir2 N3 C23 22(6) . . . . ?
N6 Ir2 N3 C23 112(6) . . . . ?
C35 Ir2 N4 C28 -88.5(15) . . . . ?
C34 Ir2 N4 C28 2.3(15) . . . . ?
N6 Ir2 N4 C28 96.3(15) . . . . ?
N3 Ir2 N4 C28 -175.7(15) . . . . ?
C35 Ir2 N4 C24 92.4(16) . . . . ?
C34 Ir2 N4 C24 -176.8(17) . . . . ?
N6 Ir2 N4 C24 -82.8(16) . . . . ?
N3 Ir2 N4 C24 5.2(16) . . . . ?
C35 Ir2 N5 C45 178.8(17) . . . . ?
C34 Ir2 N5 C45 87.9(16) . . . . ?
N6 Ir2 N5 C45 -6.5(16) . . . . ?
N3 Ir2 N5 C45 -94.6(16) . . . . ?
C35 Ir2 N5 C41 -1.7(13) . . . . ?
C34 Ir2 N5 C41 -92.7(14) . . . . ?
N6 Ir2 N5 C41 172.9(13) . . . . ?
N3 Ir2 N5 C41 84.9(13) . . . . ?
N5 Ir2 N6 C46 -63(5) . . . . ?
N4 Ir2 N6 C46 123(5) . . . . ?
C34 Ir2 N6 C46 -158(5) . . . . ?
N3 Ir2 N6 C46 28(5) . . . . ?
C5 N1 C1 C2 0(3) . . . . ?
Ir1 N1 C1 C2 175.3(15) . . . . ?
N1 C1 C2 C3 -2(3) . . . . ?
C1 C2 C3 C4 3(3) . . . . ?
C2 C3 C4 C5 -3(3) . . . . ?
C3 C4 C5 N1 1(3) . . . . ?
C3 C4 C5 C6 -178.7(18) . . . . ?
C1 N1 C5 C4 0(3) . . . . ?
Ir1 N1 C5 C4 -175.5(15) . . . . ?
C1 N1 C5 C6 -179.5(17) . . . . ?
Ir1 N1 C5 C6 4(2) . . . . ?
C4 C5 C6 C11 176.7(19) . . . . ?
N1 C5 C6 C11 -3(2) . . . . ?
C4 C5 C6 C7 -3(3) . . . . ?
N1 C5 C6 C7 177.2(19) . . . . ?
C11 C6 C7 C8 3(3) . . . . ?
C5 C6 C7 C8 -178(2) . . . . ?
C6 C7 C8 C9 -3(3) . . . . ?
C7 C8 C9 C10 1(3) . . . . ?
C8 C9 C10 C11 1(3) . . . . ?
C9 C10 C11 C6 -2(3) . . . . ?
C9 C10 C11 Ir1 177.8(15) . . . . ?
C7 C6 C11 C10 0(3) . . . . ?
C5 C6 C11 C10 -179.9(17) . . . . ?
C7 C6 C11 Ir1 -179.9(15) . . . . ?
C5 C6 C11 Ir1 1(2) . . . . ?
C12 Ir1 C11 C10 88.3(17) . . . . ?
N1 Ir1 C11 C10 -178.1(18) . . . . ?
N2 Ir1 C11 C10 9.8(17) . . . . ?
C46 Ir1 C11 C10 -83.8(17) 2_655 . . . ?
C12 Ir1 C11 C6 -92.2(14) . . . . ?
N1 Ir1 C11 C6 1.4(13) . . . . ?
N2 Ir1 C11 C6 -170.7(14) . . . . ?
C46 Ir1 C11 C6 95.7(14) 2_655 . . . ?
N1 Ir1 C12 C17 -166.9(14) . . . . ?
N2 Ir1 C12 C17 7.6(13) . . . . ?
C11 Ir1 C12 C17 -86.5(15) . . . . ?
C23 Ir1 C12 C17 98.2(14) . . . . ?
N1 Ir1 C12 C13 5.8(16) . . . . ?
N2 Ir1 C12 C13 -179.7(17) . . . . ?
C11 Ir1 C12 C13 86.2(17) . . . . ?
C23 Ir1 C12 C13 -89.0(16) . . . . ?
C17 C12 C13 C14 -2(3) . . . . ?
Ir1 C12 C13 C14 -174.8(14) . . . . ?
C12 C13 C14 C15 -1(3) . . . . ?
C13 C14 C15 C16 3(3) . . . . ?
C14 C15 C16 C17 -2(3) . . . . ?
C13 C12 C17 C16 3(3) . . . . ?
Ir1 C12 C17 C16 177.0(15) . . . . ?
C13 C12 C17 C18 179.9(16) . . . . ?
Ir1 C12 C17 C18 -7(2) . . . . ?
C15 C16 C17 C12 -2(3) . . . . ?
C15 C16 C17 C18 -177.8(19) . . . . ?
C22 N2 C18 C19 4(3) . . . . ?
Ir1 N2 C18 C19 -173(2) . . . . ?
C22 N2 C18 C17 -176.1(16) . . . . ?
Ir1 N2 C18 C17 6(2) . . . . ?
C12 C17 C18 N2 0(2) . . . . ?
C16 C17 C18 N2 176.5(18) . . . . ?
C12 C17 C18 C19 -180(2) . . . . ?
C16 C17 C18 C19 -4(3) . . . . ?
N2 C18 C19 C20 -2(4) . . . . ?
C17 C18 C19 C20 178(3) . . . . ?
C18 C19 C20 C21 -1(5) . . . . ?
C19 C20 C21 C22 2(5) . . . . ?
C20 C21 C22 N2 -1(4) . . . . ?
C18 N2 C22 C21 -2(3) . . . . ?
Ir1 N2 C22 C21 175(2) . . . . ?
Ir2 N3 C23 Ir1 -49(13) . . . . ?
C12 Ir1 C23 N3 178(8) . . . . ?
N1 Ir1 C23 N3 84(8) . . . . ?
N2 Ir1 C23 N3 -103(8) . . . . ?
C46 Ir1 C23 N3 -10(8) 2_655 . . . ?
C28 N4 C24 C25 6(3) . . . . ?
Ir2 N4 C24 C25 -174.8(15) . . . . ?
N4 C24 C25 C26 0(3) . . . . ?
C24 C25 C26 C27 -4(3) . . . . ?
C25 C26 C27 C28 1(3) . . . . ?
C26 C27 C28 N4 5(3) . . . . ?
C26 C27 C28 C29 -178.2(19) . . . . ?
C24 N4 C28 C27 -9(3) . . . . ?
Ir2 N4 C28 C27 172.2(16) . . . . ?
C24 N4 C28 C29 174.4(16) . . . . ?
Ir2 N4 C28 C29 -5(2) . . . . ?
C27 C28 C29 C34 -172(2) . . . . ?
N4 C28 C29 C34 5(2) . . . . ?
C27 C28 C29 C30 8(3) . . . . ?
N4 C28 C29 C30 -175.2(19) . . . . ?
C34 C29 C30 C31 2(3) . . . . ?
C28 C29 C30 C31 -177.1(19) . . . . ?
C29 C30 C31 C32 -2(3) . . . . ?
C30 C31 C32 C33 1(3) . . . . ?
C31 C32 C33 C34 -1(3) . . . . ?
C32 C33 C34 C29 2(3) . . . . ?
C32 C33 C34 Ir2 -177.7(16) . . . . ?
C30 C29 C34 C33 -2(3) . . . . ?
C28 C29 C34 C33 177.1(18) . . . . ?
C30 C29 C34 Ir2 177.1(15) . . . . ?
C28 C29 C34 Ir2 -3(2) . . . . ?
C35 Ir2 C34 C33 -85(2) . . . . ?
N5 Ir2 C34 C33 -4(2) . . . . ?
N4 Ir2 C34 C33 -180(2) . . . . ?
N6 Ir2 C34 C33 90.1(19) . . . . ?
C35 Ir2 C34 C29 95.3(16) . . . . ?
N5 Ir2 C34 C29 176.2(15) . . . . ?
N4 Ir2 C34 C29 0.8(14) . . . . ?
N6 Ir2 C34 C29 -89.2(15) . . . . ?
N5 Ir2 C35 C40 0.9(15) . . . . ?
N4 Ir2 C35 C40 174.8(15) . . . . ?
C34 Ir2 C35 C40 95.5(16) . . . . ?
N3 Ir2 C35 C40 -90.2(16) . . . . ?
N5 Ir2 C35 C36 -177.2(18) . . . . ?
N4 Ir2 C35 C36 -3.3(17) . . . . ?
C34 Ir2 C35 C36 -82.6(18) . . . . ?
N3 Ir2 C35 C36 91.7(17) . . . . ?
C40 C35 C36 C37 3(3) . . . . ?
Ir2 C35 C36 C37 -178.6(14) . . . . ?
C35 C36 C37 C38 -2(3) . . . . ?
C36 C37 C38 C39 1(3) . . . . ?
C37 C38 C39 C40 -3(3) . . . . ?
C38 C39 C40 C35 5(3) . . . . ?
C38 C39 C40 C41 -178.8(19) . . . . ?
C36 C35 C40 C39 -5(3) . . . . ?
Ir2 C35 C40 C39 176.8(17) . . . . ?
C36 C35 C40 C41 178.3(16) . . . . ?
Ir2 C35 C40 C41 0(2) . . . . ?
C45 N5 C41 C42 -1(3) . . . . ?
Ir2 N5 C41 C42 179.6(16) . . . . ?
C45 N5 C41 C40 -178.3(18) . . . . ?
Ir2 N5 C41 C40 2(2) . . . . ?
C39 C40 C41 N5 -178.5(18) . . . . ?
C35 C40 C41 N5 -1(2) . . . . ?
C39 C40 C41 C42 4(3) . . . . ?
C35 C40 C41 C42 -179(2) . . . . ?
N5 C41 C42 C43 -4(3) . . . . ?
C40 C41 C42 C43 173(2) . . . . ?
C41 C42 C43 C44 3(4) . . . . ?
C42 C43 C44 C45 4(4) . . . . ?
C41 N5 C45 C44 8(3) . . . . ?
Ir2 N5 C45 C44 -172.9(15) . . . . ?
C43 C44 C45 N5 -9(3) . . . . ?
Ir2 N6 C46 Ir1 15(11) . . . 2_655 ?
